data_7241389
loop_
_publ_author_name
'Roca, Suncica'
'Hok, Lucija'
'Vianello, Robert'
'Borovina, Mladen'
'\/Dakovi\'c, Marijana'
'Karanovic, Ljiljana'
'Vikic-Topic, Drazen'
'Popovic, Zora'

_publ_section_title
;
 The role of non-covalent intermolecular interactions on the diversity of
 crystal packing in the supramolecular dihalopyridine-silver(I) nitrate
 complexes
;
_journal_name_full CrystEngComm
_journal_paper_doi 10.1039/D0CE01257B
_journal_year 2020
_chemical_formula_moiety 'C10 H6 Ag Br4 N3 O3'
_chemical_formula_sum 'C10 H6 Ag Br4 N3 O3'
_chemical_formula_weight 643.69
_space_group_crystal_system tetragonal
_space_group_IT_number 142
_space_group_name_Hall '-I 4bd 2c'
_space_group_name_H-M_alt 'I 41/a c d :2'
_atom_sites_solution_hydrogens geom
_atom_sites_solution_primary direct
_atom_sites_solution_secondary difmap
_audit_creation_date 2020-07-02
_audit_creation_method
;
Olex2 1.2
(compiled 2018.05.29 svn.r3508 for OlexSys, GUI svn.r5506)
;
_audit_update_record
;
2020-07-03 deposited with the CCDC.	2020-10-12 downloaded from the CCDC.
;
_cell_angle_alpha 90
_cell_angle_beta 90
_cell_angle_gamma 90
_cell_formula_units_Z 16
_cell_length_a 19.3089(8)
_cell_length_b 19.3089(8)
_cell_length_c 17.5217(12)
_cell_measurement_reflns_used 8361
_cell_measurement_temperature 296
_cell_measurement_theta_max 32.8841
_cell_measurement_theta_min 4.4669
_cell_volume 6532.7(6)
_computing_cell_refinement 'CrysAlisPro 1.171.39.46 (Rigaku OD, 2018)'
_computing_data_collection 'CrysAlisPro 1.171.39.46 (Rigaku OD, 2018)'
_computing_data_reduction 'CrysAlisPro 1.171.39.46 (Rigaku OD, 2018)'
_computing_molecular_graphics 'Olex2 (Dolomanov et al., 2009)'
_computing_publication_material 'Olex2 (Dolomanov et al., 2009)'
_computing_structure_refinement 'ShelXL (Sheldrick, 2015)'
_diffrn_ambient_temperature 296.15
_diffrn_detector 'CCD plate'
_diffrn_detector_area_resol_mean 16.3426
_diffrn_detector_type Sapphire3
_diffrn_measured_fraction_theta_full 0.994
_diffrn_measured_fraction_theta_max 0.995
_diffrn_measurement_device 'four-circle diffractometer'
_diffrn_measurement_device_type 'Xcalibur, Sapphire3'
_diffrn_measurement_method '\w scans'
_diffrn_radiation_monochromator graphite
_diffrn_radiation_probe x-ray
_diffrn_radiation_type MoK\a
_diffrn_radiation_wavelength 0.71073
_diffrn_reflns_av_R_equivalents 0.0818
_diffrn_reflns_av_unetI/netI 0.0359
_diffrn_reflns_Laue_measured_fraction_full 0.994
_diffrn_reflns_Laue_measured_fraction_max 0.995
_diffrn_reflns_limit_h_max 24
_diffrn_reflns_limit_h_min -24
_diffrn_reflns_limit_k_max 24
_diffrn_reflns_limit_k_min -24
_diffrn_reflns_limit_l_max 21
_diffrn_reflns_limit_l_min -14
_diffrn_reflns_number 26830
_diffrn_reflns_point_group_measured_fraction_full 0.994
_diffrn_reflns_point_group_measured_fraction_max 0.995
_diffrn_reflns_theta_full 25.242
_diffrn_reflns_theta_max 26.365
_diffrn_reflns_theta_min 4.505
_diffrn_source 'Enhance (Mo) X-ray Source'
_diffrn_source_target Mo
_exptl_absorpt_coefficient_mu 11.030
_exptl_absorpt_correction_T_max 1.00000
_exptl_absorpt_correction_T_min 0.32967
_exptl_absorpt_correction_type multi-scan
_exptl_absorpt_process_details
;
CrysAlisPro, Oxford Diffraction Ltd.,
Version 1.171.33.55 (release 05-01-2010 CrysAlis171 .NET)
(compiled Jan  5 2010,16:28:46)
Empirical absorption correction using spherical harmonics,
 implemented in SCALE3 ABSPACK scaling algorithm.
;
_exptl_crystal_colour colourless
_exptl_crystal_colour_primary colourless
_exptl_crystal_density_diffrn 2.618
_exptl_crystal_description block
_exptl_crystal_F_000 4768
_exptl_crystal_size_max 0.6
_exptl_crystal_size_mid 0.51
_exptl_crystal_size_min 0.4
_refine_diff_density_max 0.599
_refine_diff_density_min -0.590
_refine_diff_density_rms 0.091
_refine_ls_extinction_coef 0.00138(5)
_refine_ls_extinction_expression Fc^*^=kFc[1+0.001xFc^2^\l^3^/sin(2\q)]^-1/4^
_refine_ls_extinction_method 'SHELXL-2018/3 (Sheldrick 2018)'
_refine_ls_goodness_of_fit_ref 1.055
_refine_ls_hydrogen_treatment constr
_refine_ls_matrix_type full
_refine_ls_number_parameters 98
_refine_ls_number_reflns 1668
_refine_ls_number_restraints 0
_refine_ls_restrained_S_all 1.055
_refine_ls_R_factor_all 0.0559
_refine_ls_R_factor_gt 0.0306
_refine_ls_shift/su_max 0.001
_refine_ls_shift/su_mean 0.000
_refine_ls_structure_factor_coef Fsqd
_refine_ls_weighting_details 'w=1/[\s^2^(Fo^2^)+(0.0292P)^2^+6.3206P] where P=(Fo^2^+2Fc^2^)/3'
_refine_ls_weighting_scheme calc
_refine_ls_wR_factor_gt 0.0586
_refine_ls_wR_factor_ref 0.0630
_reflns_Friedel_coverage 0.000
_reflns_number_gt 1211
_reflns_number_total 1668
_reflns_threshold_expression 'I > 2\s(I)'
_cod_data_source_file d0ce01257b2.cif
_cod_data_source_block 4br2_5
_cod_original_cell_volume 6532.7(7)
_cod_original_sg_symbol_H-M 'I 41/a c d'
_cod_database_code 7241389
_shelx_shelxl_version_number 2018/3
_shelx_space_group_comment
;
The symmetry employed for this shelxl refinement is uniquely defined
by the following loop, which should always be used as a source of
symmetry information in preference to the above space-group names.
They are only intended as comments.
;
_shelx_estimated_absorpt_t_max 0.096
_shelx_estimated_absorpt_t_min 0.058
_olex2_refinement_description
;
1. Fixed Uiso
 At 1.2 times of:
  All C(H) groups
2.a Aromatic/amide H refined with riding coordinates:
 C2(H2), C3(H3), C5(H5)
;
_olex2_submission_special_instructions 'No special instructions were received'

loop_
_space_group_symop_operation_xyz
'x, y, z'
'-x+1/2, -y, z+1/2'
'-y+1/4, x+3/4, z+1/4'
'y+1/4, -x+1/4, z+3/4'
'-x+1/2, y, -z'
'x, -y, -z+1/2'
'y+1/4, x+3/4, -z+3/4'
'-y+1/4, -x+1/4, -z+1/4'
'x+1/2, y+1/2, z+1/2'
'-x+1, -y+1/2, z+1'
'-y+3/4, x+5/4, z+3/4'
'y+3/4, -x+3/4, z+5/4'
'-x+1, y+1/2, -z+1/2'
'x+1/2, -y+1/2, -z+1'
'y+3/4, x+5/4, -z+5/4'
'-y+3/4, -x+3/4, -z+3/4'
'-x, -y, -z'
'x-1/2, y, -z-1/2'
'y-1/4, -x-3/4, -z-1/4'
'-y-1/4, x-1/4, -z-3/4'
'x-1/2, -y, z'
'-x, y, z-1/2'
'-y-1/4, -x-3/4, z-3/4'
'y-1/4, x-1/4, z-1/4'
'-x+1/2, -y+1/2, -z+1/2'
'x, y+1/2, -z'
'y+1/4, -x-1/4, -z+1/4'
'-y+1/4, x+1/4, -z-1/4'
'x, -y+1/2, z+1/2'
'-x+1/2, y+1/2, z'
'-y+1/4, -x-1/4, z-1/4'
'y+1/4, x+1/4, z+1/4'

loop_
_atom_site_label
_atom_site_type_symbol
_atom_site_fract_x
_atom_site_fract_y
_atom_site_fract_z
_atom_site_U_iso_or_equiv
_atom_site_adp_type
_atom_site_occupancy
_atom_site_site_symmetry_order
_atom_site_calc_flag
_atom_site_refinement_flags_posn
_atom_site_refinement_flags_adp
_atom_site_refinement_flags_occupancy
_atom_site_disorder_assembly
_atom_site_disorder_group
Ag1 Ag 0.17090(2) 0.42090(2) 0.125000 0.04493(19) Uani 1 2 d S T P . .
Br1 Br 0.03975(3) 0.34859(3) 0.02662(3) 0.0537(2) Uani 1 1 d . . . . .
Br2 Br -0.04988(3) 0.62924(3) 0.19924(3) 0.0573(2) Uani 1 1 d . . . . .
N1 N 0.05818(18) 0.46314(17) 0.11609(19) 0.0314(8) Uani 1 1 d . . . . .
N2 N 0.250000 0.4977(3) 0.000000 0.0491(14) Uani 1 2 d S T P . .
O1 O 0.250000 0.4342(3) 0.000000 0.0707(16) Uani 1 2 d S T P . .
O2 O 0.2898(3) 0.5273(2) -0.0433(3) 0.1032(17) Uani 1 1 d . . . . .
C1 C 0.0093(2) 0.4290(2) 0.0789(2) 0.0342(10) Uani 1 1 d . . . . .
C2 C -0.0582(2) 0.4500(3) 0.0733(3) 0.0516(14) Uani 1 1 d . . . . .
H2 H -0.090060 0.424866 0.044620 0.062 Uiso 1 1 calc R . . . .
C3 C -0.0778(3) 0.5093(3) 0.1113(3) 0.0513(13) Uani 1 1 d . . . . .
H3 H -0.123418 0.524694 0.110460 0.062 Uiso 1 1 calc R . . . .
C4 C -0.0281(2) 0.5447(2) 0.1499(2) 0.0377(11) Uani 1 1 d . . . . .
C5 C 0.0391(2) 0.5213(2) 0.1518(2) 0.0337(10) Uani 1 1 d . . . . .
H5 H 0.072097 0.546663 0.178504 0.040 Uiso 1 1 calc R . . . .

loop_
_atom_site_aniso_label
_atom_site_aniso_U_11
_atom_site_aniso_U_22
_atom_site_aniso_U_33
_atom_site_aniso_U_23
_atom_site_aniso_U_13
_atom_site_aniso_U_12
Ag1 0.0346(2) 0.0346(2) 0.0656(4) -0.00508(17) 0.00508(17) 0.0099(2)
Br1 0.0555(4) 0.0390(3) 0.0667(4) -0.0243(2) -0.0150(3) 0.0125(2)
Br2 0.0373(3) 0.0533(4) 0.0812(4) -0.0367(3) 0.0022(3) 0.0081(2)
N1 0.030(2) 0.027(2) 0.037(2) -0.0036(17) -0.0056(16) 0.0044(15)
N2 0.048(4) 0.029(3) 0.070(4) 0.000 -0.001(3) 0.000
O1 0.102(5) 0.030(3) 0.080(4) 0.000 0.019(3) 0.000
O2 0.106(4) 0.069(3) 0.135(4) 0.038(3) 0.045(3) -0.015(3)
C1 0.034(3) 0.023(2) 0.046(3) -0.0090(19) -0.004(2) 0.0058(18)
C2 0.032(3) 0.050(3) 0.073(4) -0.026(3) -0.015(3) 0.003(2)
C3 0.026(3) 0.050(3) 0.079(4) -0.016(3) -0.007(2) 0.006(2)
C4 0.029(3) 0.037(3) 0.047(3) -0.012(2) 0.004(2) 0.005(2)
C5 0.031(3) 0.034(3) 0.036(2) -0.010(2) -0.006(2) -0.0030(19)

loop_
_atom_type_symbol
_atom_type_description
_atom_type_scat_dispersion_real
_atom_type_scat_dispersion_imag
_atom_type_scat_source
C C 0.0033 0.0016 'International Tables Vol C Tables 4.2.6.8 and 6.1.1.4'
H H 0.0000 0.0000 'International Tables Vol C Tables 4.2.6.8 and 6.1.1.4'
Ag Ag -0.8971 1.1015 'International Tables Vol C Tables 4.2.6.8 and 6.1.1.4'
Br Br -0.2901 2.4595 'International Tables Vol C Tables 4.2.6.8 and 6.1.1.4'
N N 0.0061 0.0033 'International Tables Vol C Tables 4.2.6.8 and 6.1.1.4'
O O 0.0106 0.0060 'International Tables Vol C Tables 4.2.6.8 and 6.1.1.4'

loop_
_geom_angle_atom_site_label_1
_geom_angle_atom_site_label_2
_geom_angle_atom_site_label_3
_geom_angle
_geom_angle_site_symmetry_1
_geom_angle_site_symmetry_3
_geom_angle_publ_flag
Br1 Ag1 Br1 68.80(2) . 15_444 ?
N1 Ag1 Br1 84.85(9) 15_444 . ?
N1 Ag1 Br1 53.71(8) 15_444 15_444 ?
N1 Ag1 Br1 53.71(8) . . ?
N1 Ag1 Br1 84.85(9) . 15_444 ?
N1 Ag1 N1 131.21(17) 15_444 . ?
N1 Ag1 O1 86.82(13) 15_444 . ?
N1 Ag1 O1 116.35(9) 15_444 12_454 ?
N1 Ag1 O1 86.82(13) . 12_454 ?
N1 Ag1 O1 116.35(9) . . ?
N1 Ag1 O2 131.96(13) . 12_454 ?
N1 Ag1 O2 87.69(14) 15_444 12_454 ?
N1 Ag1 O2 131.96(13) 15_444 5 ?
N1 Ag1 O2 87.69(14) . 5 ?
O1 Ag1 Br1 92.86(4) 12_454 15_444 ?
O1 Ag1 Br1 92.86(4) . . ?
O1 Ag1 Br1 136.56(10) . 15_444 ?
O1 Ag1 Br1 136.56(10) 12_454 . ?
O1 Ag1 O1 123.91(16) 12_454 . ?
O2 Ag1 Br1 105.30(12) 5 . ?
O2 Ag1 Br1 172.35(12) 12_454 . ?
O2 Ag1 Br1 172.35(12) 5 15_444 ?
O2 Ag1 Br1 105.30(12) 12_454 15_444 ?
O2 Ag1 O1 88.39(11) 12_454 . ?
O2 Ag1 O1 46.61(13) 12_454 12_454 ?
O2 Ag1 O1 46.61(13) 5 . ?
O2 Ag1 O1 88.39(11) 5 12_454 ?
O2 Ag1 O2 81.0(2) 12_454 5 ?
Ag1 Br1 Br2 166.601(19) . 4_454 ?
Ag1 Br1 Br2 101.525(16) . 11_544 ?
Br2 Br1 Br2 91.45(2) 4_454 11_544 ?
C1 Br1 Ag1 69.27(13) . . ?
C1 Br1 Br2 97.61(13) . 4_454 ?
C1 Br1 Br2 170.48(13) . 11_544 ?
C1 N1 Ag1 121.7(3) . . ?
C1 N1 C5 116.9(3) . . ?
C5 N1 Ag1 121.4(3) . . ?
O2 N2 O1 117.9(3) . . ?
O2 N2 O1 117.9(3) 5 . ?
O2 N2 O2 124.2(7) 5 . ?
N2 O1 Ag1 95.48(10) . . ?
N1 C1 Br1 115.2(3) . . ?
N1 C1 C2 124.6(4) . . ?
C2 C1 Br1 120.2(3) . . ?
C1 C2 H2 120.9 . . ?
C1 C2 C3 118.2(4) . . ?
C3 C2 H2 120.9 . . ?
C2 C3 H3 121.1 . . ?
C4 C3 C2 117.8(4) . . ?
C4 C3 H3 121.1 . . ?
C3 C4 Br2 120.3(3) . . ?
C3 C4 C5 120.9(4) . . ?
C5 C4 Br2 118.7(3) . . ?
N1 C5 C4 121.6(4) . . ?
N1 C5 H5 119.2 . . ?
C4 C5 H5 119.2 . . ?

loop_
_geom_bond_atom_site_label_1
_geom_bond_atom_site_label_2
_geom_bond_distance
_geom_bond_site_symmetry_2
_geom_bond_publ_flag
Ag1 Br1 3.3664(7) 15_444 ?
Ag1 Br1 3.3664(7) . ?
Ag1 N1 2.329(3) 15_444 ?
Ag1 N1 2.329(3) . ?
Ag1 O1 2.6825(5) 12_454 ?
Ag1 O1 2.6825(6) . ?
Ag1 O2 2.616(5) 5 ?
Ag1 O2 2.616(5) 12_454 ?
Br1 Br2 3.5360(7) 11_544 ?
Br1 Br2 3.5113(7) 4_454 ?
Br1 C1 1.896(4) . ?
Br2 C4 1.895(4) . ?
N1 C1 1.323(5) . ?
N1 C5 1.338(5) . ?
N2 O1 1.226(7) . ?
N2 O2 1.222(5) . ?
N2 O2 1.222(5) 5 ?
C1 C2 1.370(6) . ?
C2 H2 0.9300 . ?
C2 C3 1.378(6) . ?
C3 H3 0.9300 . ?
C3 C4 1.357(6) . ?
C4 C5 1.374(6) . ?
C5 H5 0.9300 . ?

loop_
_geom_hbond_atom_site_label_D
_geom_hbond_atom_site_label_H
_geom_hbond_atom_site_label_A
_geom_hbond_distance_DH
_geom_hbond_distance_HA
_geom_hbond_distance_DA
_geom_hbond_angle_DHA
_geom_hbond_site_symmetry_A
_geom_hbond_publ_flag
C2 H2 Br2 0.93 2.99 3.819(5) 148.5 4_454 yes
C3 H3 O2 0.93 2.57 3.313(7) 137.2 32_455 yes
C5 H5 O1 0.93 2.66 3.314(6) 128.1 12_454 yes

loop_
_geom_torsion_atom_site_label_1
_geom_torsion_atom_site_label_2
_geom_torsion_atom_site_label_3
_geom_torsion_atom_site_label_4
_geom_torsion
_geom_torsion_site_symmetry_1
_geom_torsion_site_symmetry_2
_geom_torsion_site_symmetry_3
_geom_torsion_site_symmetry_4
_geom_torsion_publ_flag
Ag1 Br1 C1 N1 3.3(3) . . . . ?
Ag1 Br1 C1 C2 -179.9(5) . . . . ?
Ag1 N1 C1 Br1 -5.3(4) . . . . ?
Ag1 N1 C1 C2 178.1(4) . . . . ?
Ag1 N1 C5 C4 -176.6(3) . . . . ?
Br1 C1 C2 C3 -179.0(4) . . . . ?
Br2 Br1 C1 N1 -179.5(3) 4_454 . . . ?
Br2 Br1 C1 C2 -2.7(4) 4_454 . . . ?
Br2 C4 C5 N1 -177.9(3) . . . . ?
N1 C1 C2 C3 -2.6(8) . . . . ?
O2 N2 O1 Ag1 -10.4(3) 5 . . . ?
O2 N2 O1 Ag1 169.6(3) . . . . ?
C1 N1 C5 C4 0.0(6) . . . . ?
C1 C2 C3 C4 2.1(8) . . . . ?
C2 C3 C4 Br2 176.8(4) . . . . ?
C2 C3 C4 C5 -0.8(8) . . . . ?
C3 C4 C5 N1 -0.3(7) . . . . ?
C5 N1 C1 Br1 178.1(3) . . . . ?
C5 N1 C1 C2 1.4(7) . . . . ?
